data_1546935
loop_
_publ_author_name
'Shih, Jiun-Le'
'Jansone-Popova, Santa'
'Huynh, Christopher'
'May, Jeremy A.'

_publ_section_title
;
 Synthesis of azasilacyclopentenes and silanols via Huisgen
 cycloaddition-initiated C--H bond insertion cascades
;
_journal_name_full 'Chem. Sci.'
_journal_paper_doi 10.1039/C7SC03130K
_journal_year 2017
_chemical_formula_sum 'C17 H29 N O3 Si'
_chemical_formula_weight 323.50
_chemical_name_systematic
; 
 ? 
;
_space_group_IT_number 19
_symmetry_cell_setting orthorhombic
_symmetry_space_group_name_Hall 'P 2ac 2ab'
_symmetry_space_group_name_H-M 'P 21 21 21'
_atom_sites_solution_hydrogens geom
_atom_sites_solution_primary direct
_atom_sites_solution_secondary difmap
_audit_creation_method SHELXL-97
_audit_update_record
;
2017-07-17 deposited with the CCDC.
2017-08-21 downloaded from the CCDC.
;
_cell_angle_alpha 90.00
_cell_angle_beta 90.00
_cell_angle_gamma 90.00
_cell_formula_units_Z 8
_cell_length_a 8.9713(3)
_cell_length_b 12.6161(3)
_cell_length_c 31.4987(8)
_cell_measurement_reflns_used 8047
_cell_measurement_temperature 123(2)
_cell_measurement_theta_max 66.63
_cell_measurement_theta_min 3.77
_cell_volume 3565.11(17)
_computing_cell_refinement 'SAINT v7.60A (Bruker-Nonius, 2013)'
_computing_data_collection 'APEX2 v2013.4-1 (Bruker-Nonius, 2013)'
_computing_data_reduction 'SAINT v7.60A (Bruker-Nonius, 2013)'
_computing_structure_refinement 'SHELXL v6.12 (G.M. Sheldrick, 2001)'
_computing_structure_solution 'SHELXS v6.12 (G.M. Sheldrick, 2001)'
_diffrn_ambient_temperature 123(2)
_diffrn_detector_area_resol_mean 4K
_diffrn_measured_fraction_theta_full 0.970
_diffrn_measured_fraction_theta_max 0.970
_diffrn_measurement_device_type 'Bruker DUO APEX II CCD'
_diffrn_measurement_method CCD
_diffrn_radiation_monochromator graphite
_diffrn_radiation_source '30 Watt Cu microsource'
_diffrn_radiation_type CuK\a
_diffrn_radiation_wavelength 1.54178
_diffrn_reflns_av_R_equivalents 0.0202
_diffrn_reflns_av_sigmaI/netI 0.0185
_diffrn_reflns_limit_h_max 10
_diffrn_reflns_limit_h_min -9
_diffrn_reflns_limit_k_max 15
_diffrn_reflns_limit_k_min 0
_diffrn_reflns_limit_l_max 37
_diffrn_reflns_limit_l_min 0
_diffrn_reflns_number 24196
_diffrn_reflns_theta_full 66.63
_diffrn_reflns_theta_max 66.63
_diffrn_reflns_theta_min 3.77
_diffrn_standards_decay_% 0.0
_exptl_absorpt_coefficient_mu 1.257
_exptl_absorpt_correction_T_max 0.7528
_exptl_absorpt_correction_T_min 0.6005
_exptl_absorpt_correction_type empirical
_exptl_absorpt_process_details 'SAINT v7.60A'
_exptl_crystal_colour Colorless
_exptl_crystal_density_diffrn 1.205
_exptl_crystal_density_method 'not measured'
_exptl_crystal_description 'flat column'
_exptl_crystal_F_000 1408
_exptl_crystal_size_max 0.40
_exptl_crystal_size_mid 0.20
_exptl_crystal_size_min 0.08
_refine_diff_density_max 0.302
_refine_diff_density_min -0.184
_refine_diff_density_rms 0.036
_refine_ls_abs_structure_details 'Flack H D (1983), Acta Cryst. A39, 876-881'
_refine_ls_abs_structure_Flack 0.126(16)
_refine_ls_extinction_method none
_refine_ls_goodness_of_fit_ref 1.087
_refine_ls_hydrogen_treatment mixed
_refine_ls_matrix_type full
_refine_ls_number_parameters 416
_refine_ls_number_reflns 6062
_refine_ls_number_restraints 2
_refine_ls_restrained_S_all 1.088
_refine_ls_R_factor_all 0.0262
_refine_ls_R_factor_gt 0.0258
_refine_ls_shift/su_max 0.002
_refine_ls_shift/su_mean 0.000
_refine_ls_structure_factor_coef Fsqd
_refine_ls_weighting_details 'calc w=1/[\s^2^(Fo^2^)+(0.0361P)^2^+1.1046P] where P=(Fo^2^+2Fc^2^)/3'
_refine_ls_weighting_scheme calc
_refine_ls_wR_factor_gt 0.0696
_refine_ls_wR_factor_ref 0.0701
_reflns_number_gt 5985
_reflns_number_total 6085
_reflns_threshold_expression >3.99sigma(I)
_cod_data_source_file c7sc03130k2.cif
_cod_data_source_block k1411
_cod_depositor_comments
;
The following automatic conversions were performed:

'_symmetry_cell_setting' value 'Orthorhombic' changed to
'orthorhombic' according to
/home/data/users/saulius/crontab/automatic-downloads/rss-feeds/RSC/lib/dictionaries/cif_core.dic
dictionary named 'cif_core.dic' version 2.4.2 from 2011-04-26.

'_exptl_absorpt_correction_type' value 'Empirical' changed to
'empirical' according to
/home/data/users/saulius/crontab/automatic-downloads/rss-feeds/RSC/lib/dictionaries/cif_core.dic
dictionary named 'cif_core.dic' version 2.4.2 from 2011-04-26.

Automatic conversion script
Id: cif_fix_values 4973 2017-02-22 13:04:09Z antanas 
;
_cod_database_code 1546935

loop_
_symmetry_equiv_pos_as_xyz
'x, y, z'
'-x+1/2, -y, z+1/2'
'-x, y+1/2, -z+1/2'
'x+1/2, -y+1/2, -z'

loop_
_atom_site_label
_atom_site_type_symbol
_atom_site_fract_x
_atom_site_fract_y
_atom_site_fract_z
_atom_site_U_iso_or_equiv
_atom_site_adp_type
_atom_site_occupancy
_atom_site_symmetry_multiplicity
_atom_site_calc_flag
_atom_site_refinement_flags
Si1 Si 0.63054(4) 0.39159(3) 0.356360(12) 0.01494(9) Uani 1 1 d .
O1 O 0.90641(13) 0.44972(9) 0.50224(3) 0.0212(2) Uani 1 1 d .
O2 O 0.79070(13) 0.25719(8) 0.44102(3) 0.0204(2) Uani 1 1 d .
O3 O 0.70285(13) 0.50291(10) 0.53717(3) 0.0252(3) Uani 1 1 d .
N1 N 0.68618(14) 0.41074(10) 0.47392(4) 0.0167(3) Uani 1 1 d D
H1N H 0.5904(12) 0.4225(14) 0.4688(5) 0.020 Uiso 1 1 d D
C1 C 0.78868(17) 0.37053(12) 0.44241(4) 0.0157(3) Uani 1 1 d .
C2 C 0.77685(17) 0.41781(12) 0.39842(4) 0.0163(3) Uani 1 1 d .
C3 C 0.89461(19) 0.48064(13) 0.39273(5) 0.0206(3) Uani 1 1 d .
H3 H 0.9119 0.5165 0.3667 0.025 Uiso 1 1 calc R
C4 C 0.99886(19) 0.49151(12) 0.43008(5) 0.0204(3) Uani 1 1 d .
H4A H 0.9924 0.5631 0.4428 0.024 Uiso 1 1 calc R
H4B H 1.1033 0.4773 0.4217 0.024 Uiso 1 1 calc R
C5 C 0.94093(17) 0.40686(13) 0.46056(4) 0.0181(3) Uani 1 1 d .
C6 C 1.02920(19) 0.30487(13) 0.46524(5) 0.0236(3) Uani 1 1 d .
H6A H 1.0922 0.2916 0.4400 0.028 Uiso 1 1 calc R
H6B H 1.0931 0.3066 0.4909 0.028 Uiso 1 1 calc R
C7 C 0.90723(19) 0.22194(13) 0.46933(5) 0.0235(3) Uani 1 1 d .
H7A H 0.9445 0.1512 0.4608 0.028 Uiso 1 1 calc R
H7B H 0.8704 0.2180 0.4989 0.028 Uiso 1 1 calc R
C8 C 0.75693(18) 0.45799(12) 0.50676(5) 0.0183(3) Uani 1 1 d .
C9 C 0.6189(2) 0.52163(12) 0.32625(5) 0.0231(3) Uani 1 1 d .
H9 H 0.7242 0.5435 0.3206 0.028 Uiso 1 1 calc R
C10 C 0.5523(2) 0.60840(13) 0.35468(6) 0.0332(4) Uani 1 1 d .
H10A H 0.5505 0.6757 0.3392 0.050 Uiso 1 1 calc R
H10B H 0.6135 0.6162 0.3803 0.050 Uiso 1 1 calc R
H10C H 0.4505 0.5887 0.3628 0.050 Uiso 1 1 calc R
C11 C 0.5415(2) 0.51918(16) 0.28314(6) 0.0357(4) Uani 1 1 d .
H11A H 0.5513 0.5886 0.2694 0.054 Uiso 1 1 calc R
H11B H 0.4357 0.5026 0.2871 0.054 Uiso 1 1 calc R
H11C H 0.5878 0.4648 0.2652 0.054 Uiso 1 1 calc R
C12 C 0.70725(19) 0.27967(13) 0.32289(5) 0.0204(3) Uani 1 1 d .
H12 H 0.7358 0.2218 0.3430 0.024 Uiso 1 1 calc R
C13 C 0.8505(2) 0.31323(14) 0.29995(5) 0.0287(4) Uani 1 1 d .
H13A H 0.8905 0.2528 0.2841 0.043 Uiso 1 1 calc R
H13B H 0.9242 0.3370 0.3209 0.043 Uiso 1 1 calc R
H13C H 0.8282 0.3713 0.2803 0.043 Uiso 1 1 calc R
C14 C 0.5976(2) 0.23088(16) 0.29100(6) 0.0345(4) Uani 1 1 d .
H14A H 0.6491 0.1772 0.2740 0.052 Uiso 1 1 calc R
H14B H 0.5589 0.2865 0.2723 0.052 Uiso 1 1 calc R
H14C H 0.5148 0.1978 0.3064 0.052 Uiso 1 1 calc R
C15 C 0.44576(18) 0.35605(12) 0.38191(5) 0.0189(3) Uani 1 1 d .
H15 H 0.4300 0.4079 0.4055 0.023 Uiso 1 1 calc R
C16 C 0.4470(2) 0.24523(14) 0.40233(5) 0.0263(4) Uani 1 1 d .
H16A H 0.3522 0.2331 0.4170 0.039 Uiso 1 1 calc R
H16B H 0.5291 0.2406 0.4228 0.039 Uiso 1 1 calc R
H16C H 0.4604 0.1914 0.3802 0.039 Uiso 1 1 calc R
C17 C 0.31045(18) 0.36670(13) 0.35206(5) 0.0240(3) Uani 1 1 d .
H17A H 0.2195 0.3470 0.3674 0.036 Uiso 1 1 calc R
H17B H 0.3235 0.3197 0.3276 0.036 Uiso 1 1 calc R
H17C H 0.3023 0.4402 0.3423 0.036 Uiso 1 1 calc R
Si2 Si 0.48038(5) 0.62073(3) 0.649852(12) 0.01815(10) Uani 1 1 d .
O4 O 0.19005(12) 0.55714(9) 0.50761(3) 0.0204(2) Uani 1 1 d .
O5 O 0.31668(13) 0.75209(8) 0.56498(3) 0.0209(2) Uani 1 1 d .
O6 O 0.39084(13) 0.50183(10) 0.47162(3) 0.0259(3) Uani 1 1 d .
N2 N 0.41247(15) 0.59299(11) 0.53501(4) 0.0185(3) Uani 1 1 d D
H2N H 0.5085(11) 0.5802(15) 0.5377(6) 0.022 Uiso 1 1 d D
C18 C 0.31310(17) 0.63912(12) 0.56594(5) 0.0163(3) Uani 1 1 d .
C19 C 0.32417(18) 0.59637(12) 0.61073(5) 0.0186(3) Uani 1 1 d .
C20 C 0.20366(19) 0.53626(13) 0.61762(5) 0.0243(4) Uani 1 1 d .
H20 H 0.1857 0.5030 0.6442 0.029 Uiso 1 1 calc R
C21 C 0.0981(2) 0.52443(14) 0.58061(5) 0.0252(4) Uani 1 1 d .
H21A H -0.0055 0.5417 0.5890 0.030 Uiso 1 1 calc R
H21B H 0.1010 0.4516 0.5689 0.030 Uiso 1 1 calc R
C22 C 0.15837(17) 0.60466(13) 0.54871(4) 0.0179(3) Uani 1 1 d .
C23 C 0.07544(19) 0.70819(14) 0.54235(5) 0.0244(4) Uani 1 1 d .
H23A H 0.0151 0.7266 0.5676 0.029 Uiso 1 1 calc R
H23B H 0.0098 0.7052 0.5171 0.029 Uiso 1 1 calc R
C24 C 0.2030(2) 0.78651(13) 0.53594(5) 0.0252(4) Uani 1 1 d .
H24A H 0.2396 0.7843 0.5063 0.030 Uiso 1 1 calc R
H24B H 0.1705 0.8597 0.5426 0.030 Uiso 1 1 calc R
C25 C 0.33917(19) 0.54644(12) 0.50241(5) 0.0193(3) Uani 1 1 d .
C26 C 0.4064(2) 0.62324(14) 0.70596(5) 0.0269(4) Uani 1 1 d .
H26 H 0.4887 0.6540 0.7235 0.032 Uiso 1 1 calc R
C27 C 0.3707(3) 0.51592(17) 0.72648(6) 0.0384(5) Uani 1 1 d .
H27A H 0.3448 0.5266 0.7564 0.058 Uiso 1 1 calc R
H27B H 0.4581 0.4695 0.7245 0.058 Uiso 1 1 calc R
H27C H 0.2865 0.4831 0.7117 0.058 Uiso 1 1 calc R
C28 C 0.2748(2) 0.69866(18) 0.71164(6) 0.0403(5) Uani 1 1 d .
H28A H 0.2558 0.7091 0.7420 0.060 Uiso 1 1 calc R
H28B H 0.1861 0.6683 0.6982 0.060 Uiso 1 1 calc R
H28C H 0.2981 0.7670 0.6984 0.060 Uiso 1 1 calc R
C29 C 0.6267(2) 0.51571(13) 0.64166(5) 0.0262(4) Uani 1 1 d .
H29 H 0.6743 0.5315 0.6136 0.031 Uiso 1 1 calc R
C30 C 0.5646(2) 0.40211(14) 0.63825(6) 0.0348(4) Uani 1 1 d .
H30A H 0.6460 0.3530 0.6317 0.052 Uiso 1 1 calc R
H30B H 0.4898 0.3992 0.6156 0.052 Uiso 1 1 calc R
H30C H 0.5184 0.3820 0.6653 0.052 Uiso 1 1 calc R
C31 C 0.7521(2) 0.52132(18) 0.67480(6) 0.0394(5) Uani 1 1 d .
H31A H 0.8289 0.4688 0.6679 0.059 Uiso 1 1 calc R
H31B H 0.7112 0.5064 0.7030 0.059 Uiso 1 1 calc R
H31C H 0.7962 0.5924 0.6746 0.059 Uiso 1 1 calc R
C32 C 0.5621(2) 0.75770(13) 0.63803(5) 0.0258(4) Uani 1 1 d .
H32 H 0.4772 0.8029 0.6283 0.031 Uiso 1 1 calc R
C33 C 0.6743(2) 0.75522(15) 0.60154(6) 0.0306(4) Uani 1 1 d .
H33A H 0.7079 0.8275 0.5953 0.046 Uiso 1 1 calc R
H33B H 0.6269 0.7250 0.5763 0.046 Uiso 1 1 calc R
H33C H 0.7601 0.7116 0.6096 0.046 Uiso 1 1 calc R
C34 C 0.6303(3) 0.81408(15) 0.67664(6) 0.0377(5) Uani 1 1 d .
H34A H 0.6659 0.8844 0.6682 0.057 Uiso 1 1 calc R
H34B H 0.7140 0.7722 0.6875 0.057 Uiso 1 1 calc R
H34C H 0.5545 0.8216 0.6988 0.057 Uiso 1 1 calc R

loop_
_atom_site_aniso_label
_atom_site_aniso_U_11
_atom_site_aniso_U_22
_atom_site_aniso_U_33
_atom_site_aniso_U_23
_atom_site_aniso_U_13
_atom_site_aniso_U_12
Si1 0.0163(2) 0.01556(18) 0.01296(17) -0.00053(15) -0.00154(14) 0.00060(15)
O1 0.0136(6) 0.0337(6) 0.0162(5) -0.0062(4) -0.0011(4) 0.0000(5)
O2 0.0227(6) 0.0157(5) 0.0229(5) 0.0018(4) -0.0059(4) 0.0009(5)
O3 0.0203(6) 0.0383(7) 0.0171(5) -0.0057(5) 0.0001(4) 0.0064(5)
N1 0.0109(7) 0.0236(7) 0.0157(6) 0.0002(5) -0.0014(5) 0.0001(5)
C1 0.0145(8) 0.0173(7) 0.0153(7) -0.0006(5) -0.0009(6) 0.0011(6)
C2 0.0180(8) 0.0163(7) 0.0145(7) -0.0011(6) -0.0002(6) 0.0011(6)
C3 0.0212(9) 0.0232(8) 0.0175(7) 0.0002(6) 0.0009(6) -0.0031(7)
C4 0.0169(8) 0.0228(8) 0.0215(7) -0.0023(6) 0.0002(6) -0.0043(6)
C5 0.0152(8) 0.0253(8) 0.0138(7) -0.0028(6) -0.0003(5) 0.0007(6)
C6 0.0179(9) 0.0300(9) 0.0227(8) 0.0006(7) -0.0006(6) 0.0076(7)
C7 0.0233(9) 0.0238(8) 0.0235(8) 0.0038(6) -0.0034(7) 0.0065(7)
C8 0.0150(8) 0.0229(8) 0.0170(7) 0.0016(6) -0.0004(6) 0.0005(6)
C9 0.0227(9) 0.0211(8) 0.0254(8) 0.0063(6) -0.0016(6) 0.0006(7)
C10 0.0347(11) 0.0196(8) 0.0452(10) 0.0014(8) -0.0006(8) 0.0060(7)
C11 0.0358(11) 0.0433(11) 0.0281(9) 0.0151(8) -0.0044(8) 0.0049(9)
C12 0.0218(9) 0.0202(8) 0.0192(7) -0.0031(6) -0.0009(6) 0.0035(6)
C13 0.0304(10) 0.0316(9) 0.0240(8) -0.0031(7) 0.0075(7) 0.0072(8)
C14 0.0352(11) 0.0370(10) 0.0315(9) -0.0178(8) -0.0062(8) 0.0044(8)
C15 0.0186(8) 0.0203(8) 0.0178(7) -0.0012(6) -0.0009(6) 0.0006(6)
C16 0.0219(9) 0.0301(9) 0.0267(8) 0.0070(7) -0.0039(7) -0.0057(7)
C17 0.0199(9) 0.0252(8) 0.0269(8) 0.0020(7) -0.0034(7) 0.0000(6)
Si2 0.0182(2) 0.0212(2) 0.01504(18) -0.00111(15) -0.00197(15) -0.00020(16)
O4 0.0142(6) 0.0280(6) 0.0191(5) -0.0051(4) -0.0026(4) 0.0005(5)
O5 0.0225(6) 0.0149(5) 0.0254(6) 0.0009(4) -0.0061(5) 0.0000(5)
O6 0.0228(7) 0.0345(6) 0.0206(5) -0.0090(5) -0.0025(4) 0.0075(5)
N2 0.0118(7) 0.0253(7) 0.0186(6) -0.0034(5) -0.0017(5) 0.0022(5)
C18 0.0131(8) 0.0165(7) 0.0193(7) -0.0013(6) -0.0020(6) -0.0006(6)
C19 0.0187(8) 0.0189(7) 0.0181(7) -0.0011(6) -0.0012(6) 0.0009(6)
C20 0.0261(10) 0.0272(8) 0.0197(8) 0.0037(6) -0.0012(6) -0.0074(7)
C21 0.0201(9) 0.0308(9) 0.0247(8) 0.0023(7) -0.0015(6) -0.0089(7)
C22 0.0146(8) 0.0224(8) 0.0168(7) -0.0023(6) -0.0001(5) -0.0009(6)
C23 0.0170(8) 0.0303(9) 0.0260(8) -0.0012(7) -0.0018(7) 0.0061(7)
C24 0.0269(10) 0.0207(8) 0.0279(8) 0.0029(7) -0.0043(7) 0.0074(7)
C25 0.0180(9) 0.0210(8) 0.0191(8) -0.0002(6) -0.0021(6) 0.0013(6)
C26 0.0292(9) 0.0337(9) 0.0177(7) -0.0029(7) -0.0012(7) 0.0037(8)
C27 0.0455(13) 0.0449(11) 0.0250(9) 0.0082(8) 0.0057(8) -0.0007(10)
C28 0.0413(12) 0.0470(12) 0.0325(10) -0.0036(9) 0.0065(9) 0.0126(10)
C29 0.0277(10) 0.0286(8) 0.0224(8) -0.0012(7) -0.0002(7) 0.0052(7)
C30 0.0397(11) 0.0243(9) 0.0403(10) -0.0019(8) 0.0019(8) 0.0061(8)
C31 0.0340(11) 0.0468(12) 0.0375(10) -0.0041(9) -0.0084(8) 0.0154(9)
C32 0.0261(9) 0.0232(8) 0.0279(9) -0.0009(7) -0.0063(7) -0.0030(7)
C33 0.0302(10) 0.0302(9) 0.0314(9) 0.0027(7) -0.0023(8) -0.0086(8)
C34 0.0454(13) 0.0310(10) 0.0366(10) -0.0057(8) -0.0063(9) -0.0118(9)

loop_
_atom_type_symbol
_atom_type_description
_atom_type_scat_dispersion_real
_atom_type_scat_dispersion_imag
_atom_type_scat_source
C C 0.0181 0.0091 'International Tables Vol C Tables 4.2.6.8 and 6.1.1.4'
H H 0.0000 0.0000 'International Tables Vol C Tables 4.2.6.8 and 6.1.1.4'
N N 0.0311 0.0180 'International Tables Vol C Tables 4.2.6.8 and 6.1.1.4'
O O 0.0492 0.0322 'International Tables Vol C Tables 4.2.6.8 and 6.1.1.4'
Si Si 0.2541 0.3302 'International Tables Vol C Tables 4.2.6.8 and 6.1.1.4'

loop_
_geom_angle_atom_site_label_1
_geom_angle_atom_site_label_2
_geom_angle_atom_site_label_3
_geom_angle
C12 Si1 C2 105.55(7)
C12 Si1 C15 112.22(7)
C2 Si1 C15 110.50(7)
C12 Si1 C9 112.75(7)
C2 Si1 C9 103.68(7)
C15 Si1 C9 111.62(7)
C8 O1 C5 109.57(11)
C1 O2 C7 107.34(11)
C8 N1 C1 112.43(13)
O2 C1 N1 112.34(12)
O2 C1 C2 111.53(12)
N1 C1 C2 116.50(12)
O2 C1 C5 107.20(12)
N1 C1 C5 101.75(11)
C2 C1 C5 106.45(12)
C3 C2 C1 107.58(13)
C3 C2 Si1 124.00(11)
C1 C2 Si1 128.36(11)
C2 C3 C4 116.14(13)
C3 C4 C5 102.45(12)
O1 C5 C6 109.81(12)
O1 C5 C4 112.35(12)
C6 C5 C4 118.44(13)
O1 C5 C1 104.80(12)
C6 C5 C1 104.17(12)
C4 C5 C1 105.95(12)
C7 C6 C5 102.49(13)
O2 C7 C6 104.88(12)
O3 C8 N1 128.45(15)
O3 C8 O1 121.01(14)
N1 C8 O1 110.54(13)
C11 C9 C10 110.88(15)
C11 C9 Si1 116.89(12)
C10 C9 Si1 110.26(11)
C13 C12 C14 109.84(14)
C13 C12 Si1 111.18(11)
C14 C12 Si1 115.53(12)
C16 C15 C17 109.86(13)
C16 C15 Si1 112.69(11)
C17 C15 Si1 114.14(11)
C29 Si2 C26 112.65(8)
C29 Si2 C19 108.24(7)
C26 Si2 C19 110.63(8)
C29 Si2 C32 109.97(8)
C26 Si2 C32 107.56(8)
C19 Si2 C32 107.69(7)
C25 O4 C22 109.98(12)
C18 O5 C24 107.43(11)
C25 N2 C18 112.77(13)
O5 C18 N2 112.01(12)
O5 C18 C19 111.99(12)
N2 C18 C19 116.42(12)
O5 C18 C22 107.02(12)
N2 C18 C22 101.74(11)
C19 C18 C22 106.54(12)
C20 C19 C18 107.46(14)
C20 C19 Si2 125.80(12)
C18 C19 Si2 126.73(11)
C19 C20 C21 115.96(14)
C20 C21 C22 102.74(13)
O4 C22 C23 109.47(12)
O4 C22 C21 112.46(13)
C23 C22 C21 118.98(14)
O4 C22 C18 104.59(12)
C23 C22 C18 104.10(13)
C21 C22 C18 105.83(12)
C22 C23 C24 101.98(13)
O5 C24 C23 104.62(13)
O6 C25 N2 128.47(16)
O6 C25 O4 121.35(15)
N2 C25 O4 110.17(13)
C28 C26 C27 109.82(16)
C28 C26 Si2 113.08(12)
C27 C26 Si2 116.93(12)
C31 C29 C30 110.79(15)
C31 C29 Si2 112.63(12)
C30 C29 Si2 114.30(13)
C33 C32 C34 110.03(15)
C33 C32 Si2 112.35(12)
C34 C32 Si2 114.62(12)

loop_
_geom_bond_atom_site_label_1
_geom_bond_atom_site_label_2
_geom_bond_distance
Si1 C12 1.8918(16)
Si1 C2 1.8941(16)
Si1 C15 1.8965(16)
Si1 C9 1.8978(16)
O1 C8 1.353(2)
O1 C5 1.4532(17)
O2 C1 1.4307(18)
O2 C7 1.4443(19)
O3 C8 1.2142(19)
N1 C8 1.352(2)
N1 C1 1.4450(19)
C1 C2 1.512(2)
C1 C5 1.550(2)
C2 C3 1.333(2)
C3 C4 1.509(2)
C4 C5 1.527(2)
C5 C6 1.518(2)
C6 C7 1.519(2)
C9 C11 1.525(2)
C9 C10 1.535(2)
C12 C13 1.534(2)
C12 C14 1.535(2)
C15 C16 1.539(2)
C15 C17 1.541(2)
Si2 C29 1.8831(17)
Si2 C26 1.8879(16)
Si2 C19 1.8912(16)
Si2 C32 1.9138(17)
O4 C25 1.355(2)
O4 C22 1.4547(18)
O5 C18 1.4259(18)
O5 C24 1.4375(19)
O6 C25 1.213(2)
N2 C25 1.354(2)
N2 C18 1.4430(19)
C18 C19 1.514(2)
C18 C22 1.553(2)
C19 C20 1.338(2)
C20 C21 1.510(2)
C21 C22 1.525(2)
C22 C23 1.517(2)
C23 C24 1.525(3)
C26 C28 1.527(3)
C26 C27 1.534(3)
C29 C31 1.536(3)
C29 C30 1.541(3)
C32 C33 1.528(2)
C32 C34 1.536(2)

loop_
_geom_hbond_atom_site_label_D
_geom_hbond_atom_site_label_H
_geom_hbond_atom_site_label_A
_geom_hbond_distance_DH
_geom_hbond_distance_HA
_geom_hbond_distance_DA
_geom_hbond_angle_DHA
N1 H1N O6 0.887(9) 2.053(11) 2.8890(17) 156.7(16)
N2 H2N O3 0.881(9) 1.998(11) 2.8430(17) 160.4(17)

loop_
_geom_torsion_atom_site_label_1
_geom_torsion_atom_site_label_2
_geom_torsion_atom_site_label_3
_geom_torsion_atom_site_label_4
_geom_torsion
C7 O2 C1 N1 -92.03(14)
C7 O2 C1 C2 135.07(13)
C7 O2 C1 C5 18.92(15)
C8 N1 C1 O2 111.48(14)
C8 N1 C1 C2 -118.11(15)
C8 N1 C1 C5 -2.84(16)
O2 C1 C2 C3 -121.95(14)
N1 C1 C2 C3 107.26(15)
C5 C1 C2 C3 -5.34(16)
O2 C1 C2 Si1 55.32(17)
N1 C1 C2 Si1 -75.46(17)
C5 C1 C2 Si1 171.93(11)
C12 Si1 C2 C3 85.02(15)
C15 Si1 C2 C3 -153.44(13)
C9 Si1 C2 C3 -33.72(15)
C12 Si1 C2 C1 -91.85(14)
C15 Si1 C2 C1 29.69(15)
C9 Si1 C2 C1 149.41(13)
C1 C2 C3 C4 -2.56(19)
Si1 C2 C3 C4 -179.99(11)
C2 C3 C4 C5 9.32(19)
C8 O1 C5 C6 -121.17(14)
C8 O1 C5 C4 104.77(15)
C8 O1 C5 C1 -9.81(16)
C3 C4 C5 O1 -125.47(13)
C3 C4 C5 C6 104.79(16)
C3 C4 C5 C1 -11.59(15)
O2 C1 C5 O1 -110.72(12)
N1 C1 C5 O1 7.36(14)
C2 C1 C5 O1 129.81(12)
O2 C1 C5 C6 4.64(15)
N1 C1 C5 C6 122.72(12)
C2 C1 C5 C6 -114.83(13)
O2 C1 C5 C4 130.29(12)
N1 C1 C5 C4 -111.63(13)
C2 C1 C5 C4 10.83(15)
O1 C5 C6 C7 87.05(14)
C4 C5 C6 C7 -142.05(14)
C1 C5 C6 C7 -24.72(14)
C1 O2 C7 C6 -35.29(15)
C5 C6 C7 O2 36.96(15)
C1 N1 C8 O3 176.83(16)
C1 N1 C8 O1 -3.28(18)
C5 O1 C8 O3 -171.64(14)
C5 O1 C8 N1 8.45(17)
C12 Si1 C9 C11 50.74(16)
C2 Si1 C9 C11 164.40(13)
C15 Si1 C9 C11 -76.65(15)
C12 Si1 C9 C10 178.57(12)
C2 Si1 C9 C10 -67.77(13)
C15 Si1 C9 C10 51.18(14)
C2 Si1 C12 C13 -63.83(13)
C15 Si1 C12 C13 175.75(11)
C9 Si1 C12 C13 48.69(14)
C2 Si1 C12 C14 170.13(13)
C15 Si1 C12 C14 49.71(15)
C9 Si1 C12 C14 -77.35(15)
C12 Si1 C15 C16 45.97(13)
C2 Si1 C15 C16 -71.54(12)
C9 Si1 C15 C16 173.64(11)
C12 Si1 C15 C17 -80.25(12)
C2 Si1 C15 C17 162.24(11)
C9 Si1 C15 C17 47.42(13)
C24 O5 C18 N2 91.19(14)
C24 O5 C18 C19 -135.89(13)
C24 O5 C18 C22 -19.49(16)
C25 N2 C18 O5 -109.36(14)
C25 N2 C18 C19 119.95(15)
C25 N2 C18 C22 4.61(16)
O5 C18 C19 C20 122.54(15)
N2 C18 C19 C20 -106.77(16)
C22 C18 C19 C20 5.85(17)
O5 C18 C19 Si2 -58.42(17)
N2 C18 C19 Si2 72.28(17)
C22 C18 C19 Si2 -175.11(11)
C29 Si2 C19 C20 90.27(16)
C26 Si2 C19 C20 -33.60(17)
C32 Si2 C19 C20 -150.88(15)
C29 Si2 C19 C18 -88.61(14)
C26 Si2 C19 C18 147.52(13)
C32 Si2 C19 C18 30.24(15)
C18 C19 C20 C21 2.1(2)
Si2 C19 C20 C21 -176.97(12)
C19 C20 C21 C22 -9.1(2)
C25 O4 C22 C23 119.81(14)
C25 O4 C22 C21 -105.59(15)
C25 O4 C22 C18 8.78(16)
C20 C21 C22 O4 125.32(14)
C20 C21 C22 C23 -104.80(16)
C20 C21 C22 C18 11.72(17)
O5 C18 C22 O4 109.89(13)
N2 C18 C22 O4 -7.75(15)
C19 C18 C22 O4 -130.14(12)
O5 C18 C22 C23 -4.97(15)
N2 C18 C22 C23 -122.61(12)
C19 C18 C22 C23 114.99(13)
O5 C18 C22 C21 -131.16(13)
N2 C18 C22 C21 111.20(13)
C19 C18 C22 C21 -11.19(16)
O4 C22 C23 C24 -85.86(14)
C21 C22 C23 C24 142.93(14)
C18 C22 C23 C24 25.50(15)
C18 O5 C24 C23 36.42(16)
C22 C23 C24 O5 -38.11(15)
C18 N2 C25 O6 179.50(16)
C18 N2 C25 O4 0.69(18)
C22 O4 C25 O6 174.85(14)
C22 O4 C25 N2 -6.24(18)
C29 Si2 C26 C28 -173.02(14)
C19 Si2 C26 C28 -51.73(16)
C32 Si2 C26 C28 65.64(16)
C29 Si2 C26 C27 -43.98(17)
C19 Si2 C26 C27 77.32(15)
C32 Si2 C26 C27 -165.32(14)
C26 Si2 C29 C31 -51.70(16)
C19 Si2 C29 C31 -174.35(13)
C32 Si2 C29 C31 68.26(15)
C26 Si2 C29 C30 75.90(14)
C19 Si2 C29 C30 -46.74(14)
C32 Si2 C29 C30 -164.14(12)
C29 Si2 C32 C33 35.61(14)
C26 Si2 C32 C33 158.61(12)
C19 Si2 C32 C33 -82.12(13)
C29 Si2 C32 C34 -90.97(15)
C26 Si2 C32 C34 32.04(16)
C19 Si2 C32 C34 151.30(14)
